data_7704095
loop_
_publ_author_name
'Peng, Guo'
'Chen, Yue'
'Li, Bo'
'Zhang, Yi-Quan'
'Ren, Xiao-Ming'

_publ_section_title
;
 Bulky Schiff-base ligand supported Co(ii) single-ion magnets with
 zero-field slow magnetic relaxation.
;
_journal_issue 18
_journal_name_full 'Dalton transactions (Cambridge, England : 2003)'
_journal_page_first 5798
_journal_page_last 5802
_journal_paper_doi 10.1039/d0dt00790k
_journal_volume 49
_journal_year 2020
_chemical_formula_moiety 'C36 H44 Co N2 O2, C2 H6 O'
_chemical_formula_sum 'C38 H50 Co N2 O3'
_chemical_formula_weight 641.73
_space_group_crystal_system monoclinic
_space_group_IT_number 14
_space_group_name_Hall '-P 2ybc'
_space_group_name_H-M_alt 'P 1 21/c 1'
_atom_sites_solution_hydrogens geom
_audit_creation_method SHELXL-2014/7
_audit_update_record
;
2020-02-04 deposited with the CCDC.	2020-04-15 downloaded from the CCDC.
;
_cell_angle_alpha 90
_cell_angle_beta 108.917(2)
_cell_angle_gamma 90
_cell_formula_units_Z 4
_cell_length_a 9.4856(4)
_cell_length_b 26.4577(14)
_cell_length_c 13.9175(7)
_cell_measurement_reflns_used 6098
_cell_measurement_temperature 173(2)
_cell_measurement_theta_max 25.33
_cell_measurement_theta_min 3.09
_cell_volume 3304.2(3)
_computing_cell_refinement APEX3
_computing_data_collection 'APEX3 (Bruker, 2016)'
_computing_data_reduction APEX3
_computing_molecular_graphics 'Bruker SHELXTL'
_computing_publication_material 'Bruker SHELXTL'
_computing_structure_refinement 'SHELXL-2014/7 (Sheldrick, 2014)'
_computing_structure_solution 'SHELXS-2013/1 (Bruker, 2013)'
_diffrn_ambient_temperature 173(2)
_diffrn_measured_fraction_theta_full 0.988
_diffrn_measured_fraction_theta_max 0.983
_diffrn_measurement_device_type 'PHOTON 100 CMOS detector'
_diffrn_measurement_method 'omega scan'
_diffrn_radiation_type MoK\a
_diffrn_radiation_wavelength 0.71073
_diffrn_reflns_av_R_equivalents 0.0769
_diffrn_reflns_av_unetI/netI 0.0632
_diffrn_reflns_Laue_measured_fraction_full 0.988
_diffrn_reflns_Laue_measured_fraction_max 0.983
_diffrn_reflns_limit_h_max 11
_diffrn_reflns_limit_h_min -10
_diffrn_reflns_limit_k_max 31
_diffrn_reflns_limit_k_min -31
_diffrn_reflns_limit_l_max 16
_diffrn_reflns_limit_l_min -15
_diffrn_reflns_number 23901
_diffrn_reflns_point_group_measured_fraction_full 0.988
_diffrn_reflns_point_group_measured_fraction_max 0.983
_diffrn_reflns_theta_full 25.242
_diffrn_reflns_theta_max 25.375
_diffrn_reflns_theta_min 3.080
_diffrn_source 'fine-focus sealed tube'
_exptl_absorpt_coefficient_mu 0.559
_exptl_absorpt_correction_T_max 0.7452
_exptl_absorpt_correction_T_min 0.6854
_exptl_absorpt_correction_type multi-scan
_exptl_absorpt_process_details 'SADABS (Bruker, 2014)'
_exptl_crystal_colour red
_exptl_crystal_density_diffrn 1.290
_exptl_crystal_description block
_exptl_crystal_F_000 1372
_exptl_crystal_size_max 0.310
_exptl_crystal_size_mid 0.190
_exptl_crystal_size_min 0.170
_refine_diff_density_max 0.422
_refine_diff_density_min -0.273
_refine_diff_density_rms 0.064
_refine_ls_extinction_method none
_refine_ls_goodness_of_fit_ref 1.023
_refine_ls_hydrogen_treatment constr
_refine_ls_matrix_type full
_refine_ls_number_parameters 401
_refine_ls_number_reflns 5970
_refine_ls_number_restraints 0
_refine_ls_restrained_S_all 1.023
_refine_ls_R_factor_all 0.0802
_refine_ls_R_factor_gt 0.0444
_refine_ls_shift/su_max 0.000
_refine_ls_shift/su_mean 0.000
_refine_ls_structure_factor_coef Fsqd
_refine_ls_weighting_details 'w=1/[\s^2^(Fo^2^)+(0.0395P)^2^+2.1189P] where P=(Fo^2^+2Fc^2^)/3'
_refine_ls_weighting_scheme calc
_refine_ls_wR_factor_gt 0.0884
_refine_ls_wR_factor_ref 0.1011
_reflns_Friedel_coverage 0.000
_reflns_number_gt 4284
_reflns_number_total 5970
_reflns_threshold_expression 'I > 2\s(I)'
_cod_data_source_file d0dt00790k2.cif
_cod_data_source_block 1
_cod_depositor_comments 'Adding full bibliography for 7704095--7704096.cif.'
_cod_original_sg_symbol_H-M 'P 21/c'
_cod_database_code 7704095
_shelx_shelxl_version_number 2014/7
_shelx_space_group_comment
;
The symmetry employed for this shelxl refinement is uniquely defined
by the following loop, which should always be used as a source of
symmetry information in preference to the above space-group names.
They are only intended as comments.
;
_shelx_estimated_absorpt_t_min 0.846
_shelx_estimated_absorpt_t_max 0.911

loop_
_space_group_symop_operation_xyz
'x, y, z'
'-x, y+1/2, -z+1/2'
'-x, -y, -z'
'x, -y-1/2, z-1/2'

loop_
_atom_site_label
_atom_site_type_symbol
_atom_site_fract_x
_atom_site_fract_y
_atom_site_fract_z
_atom_site_U_iso_or_equiv
_atom_site_adp_type
_atom_site_occupancy
_atom_site_site_symmetry_order
_atom_site_calc_flag
_atom_site_refinement_flags_posn
_atom_site_refinement_flags_adp
_atom_site_refinement_flags_occupancy
_atom_site_disorder_assembly
_atom_site_disorder_group
C1 C 0.4819(3) 0.37354(10) 0.6378(2) 0.0188(6) Uani 1 1 d . . . . .
C2 C 0.5511(3) 0.36215(10) 0.7416(2) 0.0241(6) Uani 1 1 d . . . . .
H2 H 0.6224 0.3357 0.7602 0.029 Uiso 1 1 calc R U . . .
C3 C 0.5174(3) 0.38863(11) 0.8165(2) 0.0254(7) Uani 1 1 d . . . . .
H3 H 0.5656 0.3797 0.8855 0.030 Uiso 1 1 calc R U . . .
C4 C 0.4142(3) 0.42820(11) 0.7940(2) 0.0256(7) Uani 1 1 d . . . . .
C5 C 0.3802(4) 0.45681(13) 0.8782(2) 0.0376(8) Uani 1 1 d . . . . .
H5A H 0.3621 0.4925 0.8591 0.056 Uiso 1 1 calc R U . . .
H5B H 0.4651 0.4541 0.9409 0.056 Uiso 1 1 calc R U . . .
H5C H 0.2914 0.4424 0.8890 0.056 Uiso 1 1 calc R U . . .
C6 C 0.3494(3) 0.44068(11) 0.6931(2) 0.0228(6) Uani 1 1 d . . . . .
H6 H 0.2812 0.4681 0.6765 0.027 Uiso 1 1 calc R U . . .
C7 C 0.3793(3) 0.41464(10) 0.6129(2) 0.0184(6) Uani 1 1 d . . . . .
C8 C 0.3066(3) 0.43375(10) 0.5119(2) 0.0181(6) Uani 1 1 d . . . . .
H8 H 0.2495 0.4637 0.5074 0.022 Uiso 1 1 calc R U . . .
C9 C 0.6038(3) 0.34497(10) 0.2880(2) 0.0186(6) Uani 1 1 d . . . . .
C10 C 0.7019(3) 0.36539(10) 0.2410(2) 0.0255(7) Uani 1 1 d . . . . .
H10 H 0.7466 0.3973 0.2629 0.031 Uiso 1 1 calc R U . . .
C11 C 0.7349(3) 0.34040(11) 0.1645(2) 0.0262(7) Uani 1 1 d . . . . .
H11 H 0.8008 0.3557 0.1343 0.031 Uiso 1 1 calc R U . . .
C12 C 0.6737(3) 0.29282(10) 0.1296(2) 0.0192(6) Uani 1 1 d . . . . .
C13 C 0.7127(3) 0.26577(11) 0.0463(2) 0.0264(7) Uani 1 1 d . . . . .
H13A H 0.6730 0.2313 0.0395 0.040 Uiso 1 1 calc R U . . .
H13B H 0.8213 0.2645 0.0631 0.040 Uiso 1 1 calc R U . . .
H13C H 0.6692 0.2839 -0.0180 0.040 Uiso 1 1 calc R U . . .
C14 C 0.5750(3) 0.27300(10) 0.1732(2) 0.0165(6) Uani 1 1 d . . . . .
H14 H 0.5312 0.2411 0.1501 0.020 Uiso 1 1 calc R U . . .
C15 C 0.5354(3) 0.29783(10) 0.2508(2) 0.0157(6) Uani 1 1 d . . . . .
C16 C 0.4245(3) 0.27319(10) 0.2853(2) 0.0166(6) Uani 1 1 d . . . . .
H16 H 0.3929 0.2408 0.2573 0.020 Uiso 1 1 calc R U . . .
C17 C 0.2308(3) 0.44148(10) 0.3291(2) 0.0182(6) Uani 1 1 d . . . . .
C18 C 0.1179(3) 0.48206(11) 0.3348(2) 0.0271(7) Uani 1 1 d . . . . .
H18A H 0.1695 0.5088 0.3833 0.033 Uiso 1 1 calc R U . . .
H18B H 0.0412 0.4667 0.3598 0.033 Uiso 1 1 calc R U . . .
C19 C 0.0427(3) 0.50563(11) 0.2289(2) 0.0288(7) Uani 1 1 d . . . . .
H19 H -0.0305 0.5320 0.2335 0.035 Uiso 1 1 calc R U . . .
C20 C 0.1614(4) 0.52963(11) 0.1919(3) 0.0353(8) Uani 1 1 d . . . . .
H20A H 0.2147 0.5562 0.2401 0.042 Uiso 1 1 calc R U . . .
H20B H 0.1139 0.5456 0.1248 0.042 Uiso 1 1 calc R U . . .
C21 C 0.2716(3) 0.48952(12) 0.1830(2) 0.0350(8) Uani 1 1 d . . . . .
H21 H 0.3486 0.5053 0.1577 0.042 Uiso 1 1 calc R U . . .
C22 C 0.1920(4) 0.44744(12) 0.1114(2) 0.0363(8) Uani 1 1 d . . . . .
H22A H 0.1467 0.4612 0.0421 0.044 Uiso 1 1 calc R U . . .
H22B H 0.2649 0.4211 0.1088 0.044 Uiso 1 1 calc R U . . .
C23 C 0.0717(3) 0.42411(11) 0.1472(2) 0.0309(7) Uani 1 1 d . . . . .
H23 H 0.0179 0.3972 0.0986 0.037 Uiso 1 1 calc R U . . .
C24 C 0.1477(3) 0.40085(10) 0.2532(2) 0.0257(7) Uani 1 1 d . . . . .
H24A H 0.0715 0.3848 0.2777 0.031 Uiso 1 1 calc R U . . .
H24B H 0.2189 0.3744 0.2483 0.031 Uiso 1 1 calc R U . . .
C25 C 0.3473(3) 0.46670(12) 0.2900(2) 0.0319(7) Uani 1 1 d . . . . .
H25A H 0.4225 0.4414 0.2868 0.038 Uiso 1 1 calc R U . . .
H25B H 0.3990 0.4937 0.3376 0.038 Uiso 1 1 calc R U . . .
C26 C -0.0378(3) 0.46425(11) 0.1560(2) 0.0319(8) Uani 1 1 d . . . . .
H26A H -0.1144 0.4486 0.1808 0.038 Uiso 1 1 calc R U . . .
H26B H -0.0886 0.4791 0.0883 0.038 Uiso 1 1 calc R U . . .
C27 C 0.2445(3) 0.25687(9) 0.3686(2) 0.0154(6) Uani 1 1 d . . . . .
C28 C 0.1853(3) 0.28453(10) 0.4446(2) 0.0195(6) Uani 1 1 d . . . . .
H28A H 0.2684 0.2912 0.5080 0.023 Uiso 1 1 calc R U . . .
H28B H 0.1421 0.3174 0.4157 0.023 Uiso 1 1 calc R U . . .
C29 C 0.0660(3) 0.25254(11) 0.4685(2) 0.0231(7) Uani 1 1 d . . . . .
H29 H 0.0280 0.2710 0.5178 0.028 Uiso 1 1 calc R U . . .
C30 C 0.1341(3) 0.20241(11) 0.5146(2) 0.0275(7) Uani 1 1 d . . . . .
H30A H 0.0581 0.1817 0.5311 0.033 Uiso 1 1 calc R U . . .
H30B H 0.2171 0.2086 0.5783 0.033 Uiso 1 1 calc R U . . .
C31 C 0.1920(3) 0.17408(10) 0.4389(2) 0.0255(7) Uani 1 1 d . . . . .
H31 H 0.2364 0.1411 0.4690 0.031 Uiso 1 1 calc R U . . .
C32 C 0.0639(3) 0.16444(11) 0.3410(2) 0.0307(7) Uani 1 1 d . . . . .
H32A H -0.0132 0.1435 0.3556 0.037 Uiso 1 1 calc R U . . .
H32B H 0.1010 0.1458 0.2923 0.037 Uiso 1 1 calc R U . . .
C33 C -0.0040(3) 0.21475(11) 0.2945(2) 0.0238(7) Uani 1 1 d . . . . .
H33 H -0.0881 0.2083 0.2304 0.029 Uiso 1 1 calc R U . . .
C34 C 0.1149(3) 0.24733(10) 0.2710(2) 0.0198(6) Uani 1 1 d . . . . .
H34A H 0.1517 0.2298 0.2209 0.024 Uiso 1 1 calc R U . . .
H34B H 0.0707 0.2800 0.2412 0.024 Uiso 1 1 calc R U . . .
C35 C 0.3114(3) 0.20619(10) 0.4151(2) 0.0204(6) Uani 1 1 d . . . . .
H35A H 0.3956 0.2123 0.4782 0.024 Uiso 1 1 calc R U . . .
H35B H 0.3502 0.1878 0.3669 0.024 Uiso 1 1 calc R U . . .
C36 C -0.0626(3) 0.24290(12) 0.3703(2) 0.0279(7) Uani 1 1 d . . . . .
H36A H -0.1075 0.2755 0.3406 0.033 Uiso 1 1 calc R U . . .
H36B H -0.1405 0.2224 0.3851 0.033 Uiso 1 1 calc R U . . .
C37 C 0.9234(4) 0.41403(13) 0.4995(3) 0.0402(8) Uani 1 1 d . . . . .
H37A H 1.0054 0.4370 0.5366 0.048 Uiso 1 1 calc R U . . .
H37B H 0.9546 0.3962 0.4473 0.048 Uiso 1 1 calc R U . . .
C38 C 0.9010(4) 0.37630(14) 0.5719(3) 0.0534(10) Uani 1 1 d . . . . .
H38A H 0.8665 0.3934 0.6226 0.080 Uiso 1 1 calc R U . . .
H38B H 0.9954 0.3590 0.6060 0.080 Uiso 1 1 calc R U . . .
H38C H 0.8263 0.3515 0.5350 0.080 Uiso 1 1 calc R U . . .
Co1 Co 0.43401(4) 0.35405(2) 0.42649(3) 0.01725(11) Uani 1 1 d . . . . .
N1 N 0.3096(2) 0.41502(8) 0.42655(17) 0.0165(5) Uani 1 1 d . . . . .
N2 N 0.3625(2) 0.28980(8) 0.34986(16) 0.0156(5) Uani 1 1 d . . . . .
O1 O 0.5173(2) 0.34633(7) 0.56961(14) 0.0223(4) Uani 1 1 d . . . . .
O2 O 0.5803(2) 0.36994(7) 0.36281(14) 0.0231(5) Uani 1 1 d . . . . .
O3 O 0.7959(2) 0.44319(7) 0.45075(17) 0.0345(5) Uani 1 1 d . . . . .
H3A H 0.7232 0.4239 0.4244 0.052 Uiso 1 1 calc R U . . .

loop_
_atom_site_aniso_label
_atom_site_aniso_U_11
_atom_site_aniso_U_22
_atom_site_aniso_U_33
_atom_site_aniso_U_23
_atom_site_aniso_U_13
_atom_site_aniso_U_12
C1 0.0210(15) 0.0167(14) 0.0195(16) -0.0003(12) 0.0078(12) -0.0070(11)
C2 0.0259(16) 0.0216(16) 0.0228(17) 0.0015(13) 0.0050(13) -0.0008(12)
C3 0.0299(17) 0.0284(17) 0.0145(16) -0.0010(13) 0.0025(13) -0.0101(13)
C4 0.0251(16) 0.0302(17) 0.0233(17) -0.0084(13) 0.0103(13) -0.0066(13)
C5 0.0380(19) 0.052(2) 0.0253(19) -0.0117(16) 0.0132(16) 0.0025(16)
C6 0.0204(15) 0.0254(16) 0.0233(17) -0.0037(13) 0.0081(13) -0.0026(12)
C7 0.0185(14) 0.0175(14) 0.0191(15) -0.0027(12) 0.0059(12) -0.0043(11)
C8 0.0167(14) 0.0177(14) 0.0204(16) -0.0025(12) 0.0067(12) -0.0004(11)
C9 0.0171(14) 0.0208(15) 0.0191(16) 0.0010(12) 0.0074(12) 0.0015(11)
C10 0.0292(17) 0.0221(16) 0.0298(18) -0.0074(13) 0.0160(14) -0.0098(12)
C11 0.0229(16) 0.0339(18) 0.0266(18) -0.0007(13) 0.0146(13) -0.0081(12)
C12 0.0163(14) 0.0242(15) 0.0179(16) -0.0015(12) 0.0064(12) -0.0006(11)
C13 0.0234(16) 0.0357(18) 0.0247(17) -0.0048(14) 0.0143(13) -0.0027(13)
C14 0.0167(14) 0.0155(14) 0.0169(15) -0.0018(11) 0.0048(12) -0.0009(11)
C15 0.0134(14) 0.0193(14) 0.0136(15) 0.0011(11) 0.0036(11) 0.0015(11)
C16 0.0167(14) 0.0148(14) 0.0187(15) 0.0003(11) 0.0064(12) 0.0003(11)
C17 0.0228(15) 0.0159(14) 0.0166(15) 0.0017(12) 0.0071(12) 0.0005(11)
C18 0.0332(17) 0.0227(16) 0.0265(18) -0.0009(13) 0.0112(14) 0.0038(13)
C19 0.0313(17) 0.0257(16) 0.0281(18) 0.0022(14) 0.0078(14) 0.0060(13)
C20 0.046(2) 0.0191(16) 0.038(2) 0.0068(14) 0.0090(16) -0.0045(14)
C21 0.0341(18) 0.0363(19) 0.038(2) 0.0126(16) 0.0161(16) -0.0039(15)
C22 0.049(2) 0.0360(19) 0.0262(19) 0.0048(15) 0.0156(16) 0.0092(16)
C23 0.0442(19) 0.0217(16) 0.0235(18) -0.0042(13) 0.0064(15) -0.0049(14)
C24 0.0339(17) 0.0177(15) 0.0242(17) -0.0008(13) 0.0075(14) -0.0012(12)
C25 0.0309(17) 0.0306(18) 0.036(2) 0.0068(15) 0.0134(15) -0.0031(14)
C26 0.0297(17) 0.0284(17) 0.033(2) 0.0108(15) 0.0037(15) -0.0012(13)
C27 0.0157(14) 0.0166(14) 0.0153(15) -0.0021(11) 0.0072(12) -0.0032(10)
C28 0.0216(15) 0.0224(15) 0.0169(16) -0.0013(12) 0.0097(12) -0.0006(12)
C29 0.0207(15) 0.0303(17) 0.0230(17) -0.0021(13) 0.0134(13) -0.0035(12)
C30 0.0286(17) 0.0358(18) 0.0200(17) 0.0040(14) 0.0106(14) -0.0071(13)
C31 0.0325(17) 0.0173(15) 0.0289(18) 0.0069(13) 0.0127(14) -0.0010(12)
C32 0.0387(19) 0.0257(16) 0.0324(19) -0.0050(14) 0.0179(15) -0.0153(14)
C33 0.0191(15) 0.0335(17) 0.0174(16) -0.0027(13) 0.0041(12) -0.0097(12)
C34 0.0194(15) 0.0240(15) 0.0171(16) 0.0014(12) 0.0076(12) -0.0013(11)
C35 0.0216(15) 0.0206(15) 0.0191(16) 0.0025(12) 0.0068(12) 0.0025(11)
C36 0.0176(15) 0.0391(18) 0.0292(18) 0.0022(15) 0.0107(13) -0.0033(13)
C37 0.0343(19) 0.046(2) 0.039(2) 0.0018(17) 0.0097(16) 0.0024(16)
C38 0.062(3) 0.051(2) 0.044(2) 0.0111(19) 0.013(2) 0.008(2)
Co1 0.0189(2) 0.01718(19) 0.0174(2) -0.00300(17) 0.00829(15) -0.00036(16)
N1 0.0180(12) 0.0154(11) 0.0169(13) -0.0007(10) 0.0066(10) -0.0015(9)
N2 0.0147(11) 0.0170(12) 0.0168(13) 0.0015(9) 0.0076(10) -0.0008(9)
O1 0.0268(11) 0.0221(11) 0.0171(11) -0.0025(8) 0.0059(9) 0.0044(8)
O2 0.0248(11) 0.0234(10) 0.0257(12) -0.0088(9) 0.0145(9) -0.0069(8)
O3 0.0348(12) 0.0235(11) 0.0392(14) -0.0038(10) 0.0038(11) -0.0042(9)

loop_
_atom_type_symbol
_atom_type_description
_atom_type_scat_dispersion_real
_atom_type_scat_dispersion_imag
_atom_type_scat_source
C C 0.0033 0.0016 'International Tables Vol C Tables 4.2.6.8 and 6.1.1.4'
H H 0.0000 0.0000 'International Tables Vol C Tables 4.2.6.8 and 6.1.1.4'
N N 0.0061 0.0033 'International Tables Vol C Tables 4.2.6.8 and 6.1.1.4'
O O 0.0106 0.0060 'International Tables Vol C Tables 4.2.6.8 and 6.1.1.4'
Co Co 0.3494 0.9721 'International Tables Vol C Tables 4.2.6.8 and 6.1.1.4'

loop_
_geom_angle_atom_site_label_1
_geom_angle_atom_site_label_2
_geom_angle_atom_site_label_3
_geom_angle
_geom_angle_site_symmetry_1
_geom_angle_site_symmetry_3
_geom_angle_publ_flag
O1 C1 C2 118.5(2) . . ?
O1 C1 C7 123.8(2) . . ?
C2 C1 C7 117.7(2) . . ?
C3 C2 C1 121.4(3) . . ?
C3 C2 H2 119.3 . . ?
C1 C2 H2 119.3 . . ?
C2 C3 C4 121.9(3) . . ?
C2 C3 H3 119.0 . . ?
C4 C3 H3 119.0 . . ?
C6 C4 C3 117.2(3) . . ?
C6 C4 C5 122.1(3) . . ?
C3 C4 C5 120.6(3) . . ?
C4 C5 H5A 109.5 . . ?
C4 C5 H5B 109.5 . . ?
H5A C5 H5B 109.5 . . ?
C4 C5 H5C 109.5 . . ?
H5A C5 H5C 109.5 . . ?
H5B C5 H5C 109.5 . . ?
C4 C6 C7 123.3(3) . . ?
C4 C6 H6 118.4 . . ?
C7 C6 H6 118.4 . . ?
C6 C7 C1 118.4(3) . . ?
C6 C7 C8 116.3(2) . . ?
C1 C7 C8 125.3(2) . . ?
N1 C8 C7 127.9(2) . . ?
N1 C8 H8 116.1 . . ?
C7 C8 H8 116.1 . . ?
O2 C9 C10 118.9(2) . . ?
O2 C9 C15 123.8(2) . . ?
C10 C9 C15 117.3(2) . . ?
C11 C10 C9 121.8(3) . . ?
C11 C10 H10 119.1 . . ?
C9 C10 H10 119.1 . . ?
C10 C11 C12 121.8(3) . . ?
C10 C11 H11 119.1 . . ?
C12 C11 H11 119.1 . . ?
C14 C12 C11 116.9(2) . . ?
C14 C12 C13 122.1(2) . . ?
C11 C12 C13 121.0(2) . . ?
C12 C13 H13A 109.5 . . ?
C12 C13 H13B 109.5 . . ?
H13A C13 H13B 109.5 . . ?
C12 C13 H13C 109.5 . . ?
H13A C13 H13C 109.5 . . ?
H13B C13 H13C 109.5 . . ?
C12 C14 C15 123.2(2) . . ?
C12 C14 H14 118.4 . . ?
C15 C14 H14 118.4 . . ?
C14 C15 C9 118.8(2) . . ?
C14 C15 C16 116.5(2) . . ?
C9 C15 C16 124.6(2) . . ?
N2 C16 C15 128.2(2) . . ?
N2 C16 H16 115.9 . . ?
C15 C16 H16 115.9 . . ?
N1 C17 C25 108.7(2) . . ?
N1 C17 C24 106.9(2) . . ?
C25 C17 C24 109.2(2) . . ?
N1 C17 C18 115.6(2) . . ?
C25 C17 C18 108.0(2) . . ?
C24 C17 C18 108.3(2) . . ?
C17 C18 C19 110.3(2) . . ?
C17 C18 H18A 109.6 . . ?
C19 C18 H18A 109.6 . . ?
C17 C18 H18B 109.6 . . ?
C19 C18 H18B 109.6 . . ?
H18A C18 H18B 108.1 . . ?
C26 C19 C20 110.0(3) . . ?
C26 C19 C18 108.8(2) . . ?
C20 C19 C18 109.1(2) . . ?
C26 C19 H19 109.6 . . ?
C20 C19 H19 109.6 . . ?
C18 C19 H19 109.6 . . ?
C19 C20 C21 109.8(2) . . ?
C19 C20 H20A 109.7 . . ?
C21 C20 H20A 109.7 . . ?
C19 C20 H20B 109.7 . . ?
C21 C20 H20B 109.7 . . ?
H20A C20 H20B 108.2 . . ?
C22 C21 C20 110.8(3) . . ?
C22 C21 C25 108.7(3) . . ?
C20 C21 C25 108.1(3) . . ?
C22 C21 H21 109.7 . . ?
C20 C21 H21 109.7 . . ?
C25 C21 H21 109.7 . . ?
C23 C22 C21 110.5(3) . . ?
C23 C22 H22A 109.6 . . ?
C21 C22 H22A 109.6 . . ?
C23 C22 H22B 109.6 . . ?
C21 C22 H22B 109.6 . . ?
H22A C22 H22B 108.1 . . ?
C22 C23 C26 110.4(2) . . ?
C22 C23 C24 107.9(3) . . ?
C26 C23 C24 108.7(2) . . ?
C22 C23 H23 109.9 . . ?
C26 C23 H23 109.9 . . ?
C24 C23 H23 109.9 . . ?
C17 C24 C23 110.8(2) . . ?
C17 C24 H24A 109.5 . . ?
C23 C24 H24A 109.5 . . ?
C17 C24 H24B 109.5 . . ?
C23 C24 H24B 109.5 . . ?
H24A C24 H24B 108.1 . . ?
C17 C25 C21 110.3(2) . . ?
C17 C25 H25A 109.6 . . ?
C21 C25 H25A 109.6 . . ?
C17 C25 H25B 109.6 . . ?
C21 C25 H25B 109.6 . . ?
H25A C25 H25B 108.1 . . ?
C23 C26 C19 110.5(2) . . ?
C23 C26 H26A 109.6 . . ?
C19 C26 H26A 109.6 . . ?
C23 C26 H26B 109.6 . . ?
C19 C26 H26B 109.6 . . ?
H26A C26 H26B 108.1 . . ?
N2 C27 C34 111.7(2) . . ?
N2 C27 C35 110.4(2) . . ?
C34 C27 C35 109.5(2) . . ?
N2 C27 C28 107.6(2) . . ?
C34 C27 C28 108.8(2) . . ?
C35 C27 C28 108.7(2) . . ?
C29 C28 C27 110.3(2) . . ?
C29 C28 H28A 109.6 . . ?
C27 C28 H28A 109.6 . . ?
C29 C28 H28B 109.6 . . ?
C27 C28 H28B 109.6 . . ?
H28A C28 H28B 108.1 . . ?
C30 C29 C36 109.8(2) . . ?
C30 C29 C28 109.3(2) . . ?
C36 C29 C28 109.2(2) . . ?
C30 C29 H29 109.5 . . ?
C36 C29 H29 109.5 . . ?
C28 C29 H29 109.5 . . ?
C29 C30 C31 109.5(2) . . ?
C29 C30 H30A 109.8 . . ?
C31 C30 H30A 109.8 . . ?
C29 C30 H30B 109.8 . . ?
C31 C30 H30B 109.8 . . ?
H30A C30 H30B 108.2 . . ?
C32 C31 C30 109.7(2) . . ?
C32 C31 C35 109.2(2) . . ?
C30 C31 C35 109.4(2) . . ?
C32 C31 H31 109.5 . . ?
C30 C31 H31 109.5 . . ?
C35 C31 H31 109.5 . . ?
C31 C32 C33 109.7(2) . . ?
C31 C32 H32A 109.7 . . ?
C33 C32 H32A 109.7 . . ?
C31 C32 H32B 109.7 . . ?
C33 C32 H32B 109.7 . . ?
H32A C32 H32B 108.2 . . ?
C32 C33 C36 109.2(2) . . ?
C32 C33 C34 109.9(2) . . ?
C36 C33 C34 109.2(2) . . ?
C32 C33 H33 109.5 . . ?
C36 C33 H33 109.5 . . ?
C34 C33 H33 109.5 . . ?
C27 C34 C33 109.7(2) . . ?
C27 C34 H34A 109.7 . . ?
C33 C34 H34A 109.7 . . ?
C27 C34 H34B 109.7 . . ?
C33 C34 H34B 109.7 . . ?
H34A C34 H34B 108.2 . . ?
C27 C35 C31 110.0(2) . . ?
C27 C35 H35A 109.7 . . ?
C31 C35 H35A 109.7 . . ?
C27 C35 H35B 109.7 . . ?
C31 C35 H35B 109.7 . . ?
H35A C35 H35B 108.2 . . ?
C29 C36 C33 109.5(2) . . ?
C29 C36 H36A 109.8 . . ?
C33 C36 H36A 109.8 . . ?
C29 C36 H36B 109.8 . . ?
C33 C36 H36B 109.8 . . ?
H36A C36 H36B 108.2 . . ?
O3 C37 C38 114.0(3) . . ?
O3 C37 H37A 108.8 . . ?
C38 C37 H37A 108.8 . . ?
O3 C37 H37B 108.8 . . ?
C38 C37 H37B 108.8 . . ?
H37A C37 H37B 107.6 . . ?
C37 C38 H38A 109.5 . . ?
C37 C38 H38B 109.5 . . ?
H38A C38 H38B 109.5 . . ?
C37 C38 H38C 109.5 . . ?
H38A C38 H38C 109.5 . . ?
H38B C38 H38C 109.5 . . ?
O1 Co1 O2 112.98(8) . . ?
O1 Co1 N1 97.53(8) . . ?
O2 Co1 N1 109.80(8) . . ?
O1 Co1 N2 114.87(8) . . ?
O2 Co1 N2 96.35(8) . . ?
N1 Co1 N2 125.92(9) . . ?
C8 N1 C17 120.0(2) . . ?
C8 N1 Co1 119.83(19) . . ?
C17 N1 Co1 119.97(16) . . ?
C16 N2 C27 116.9(2) . . ?
C16 N2 Co1 120.27(17) . . ?
C27 N2 Co1 122.71(15) . . ?
C1 O1 Co1 125.39(17) . . ?
C9 O2 Co1 126.17(16) . . ?
C37 O3 H3A 109.5 . . ?

loop_
_geom_bond_atom_site_label_1
_geom_bond_atom_site_label_2
_geom_bond_distance
_geom_bond_site_symmetry_2
_geom_bond_publ_flag
C1 O1 1.318(3) . ?
C1 C2 1.413(4) . ?
C1 C7 1.425(4) . ?
C2 C3 1.377(4) . ?
C2 H2 0.9500 . ?
C3 C4 1.397(4) . ?
C3 H3 0.9500 . ?
C4 C6 1.378(4) . ?
C4 C5 1.515(4) . ?
C5 H5A 0.9800 . ?
C5 H5B 0.9800 . ?
C5 H5C 0.9800 . ?
C6 C7 1.416(4) . ?
C6 H6 0.9500 . ?
C7 C8 1.442(4) . ?
C8 N1 1.296(3) . ?
C8 H8 0.9500 . ?
C9 O2 1.312(3) . ?
C9 C10 1.407(4) . ?
C9 C15 1.423(4) . ?
C10 C11 1.373(4) . ?
C10 H10 0.9500 . ?
C11 C12 1.405(4) . ?
C11 H11 0.9500 . ?
C12 C14 1.374(3) . ?
C12 C13 1.507(4) . ?
C13 H13A 0.9800 . ?
C13 H13B 0.9800 . ?
C13 H13C 0.9800 . ?
C14 C15 1.415(3) . ?
C14 H14 0.9500 . ?
C15 C16 1.446(3) . ?
C16 N2 1.299(3) . ?
C16 H16 0.9500 . ?
C17 N1 1.493(3) . ?
C17 C25 1.533(4) . ?
C17 C24 1.534(4) . ?
C17 C18 1.536(4) . ?
C18 C19 1.546(4) . ?
C18 H18A 0.9900 . ?
C18 H18B 0.9900 . ?
C19 C26 1.519(4) . ?
C19 C20 1.521(4) . ?
C19 H19 1.0000 . ?
C20 C21 1.522(4) . ?
C20 H20A 0.9900 . ?
C20 H20B 0.9900 . ?
C21 C22 1.521(4) . ?
C21 C25 1.551(4) . ?
C21 H21 1.0000 . ?
C22 C23 1.516(4) . ?
C22 H22A 0.9900 . ?
C22 H22B 0.9900 . ?
C23 C26 1.518(4) . ?
C23 C24 1.545(4) . ?
C23 H23 1.0000 . ?
C24 H24A 0.9900 . ?
C24 H24B 0.9900 . ?
C25 H25A 0.9900 . ?
C25 H25B 0.9900 . ?
C26 H26A 0.9900 . ?
C26 H26B 0.9900 . ?
C27 N2 1.507(3) . ?
C27 C34 1.529(4) . ?
C27 C35 1.534(4) . ?
C27 C28 1.534(3) . ?
C28 C29 1.534(3) . ?
C28 H28A 0.9900 . ?
C28 H28B 0.9900 . ?
C29 C30 1.523(4) . ?
C29 C36 1.529(4) . ?
C29 H29 1.0000 . ?
C30 C31 1.533(4) . ?
C30 H30A 0.9900 . ?
C30 H30B 0.9900 . ?
C31 C32 1.525(4) . ?
C31 C35 1.536(4) . ?
C31 H31 1.0000 . ?
C32 C33 1.528(4) . ?
C32 H32A 0.9900 . ?
C32 H32B 0.9900 . ?
C33 C36 1.535(4) . ?
C33 C34 1.537(3) . ?
C33 H33 1.0000 . ?
C34 H34A 0.9900 . ?
C34 H34B 0.9900 . ?
C35 H35A 0.9900 . ?
C35 H35B 0.9900 . ?
C36 H36A 0.9900 . ?
C36 H36B 0.9900 . ?
C37 O3 1.410(4) . ?
C37 C38 1.481(5) . ?
C37 H37A 0.9900 . ?
C37 H37B 0.9900 . ?
C38 H38A 0.9800 . ?
C38 H38B 0.9800 . ?
C38 H38C 0.9800 . ?
Co1 O1 1.9008(19) . ?
Co1 O2 1.9197(18) . ?
Co1 N1 1.999(2) . ?
Co1 N2 2.004(2) . ?
O3 H3A 0.8400 . ?
